data_4324826
loop_
_publ_author_name
'Robert Podgajny'
'Robert Pe\/lka'
'C\'edric Desplanches'
'Laurent Ducasse'
'Wojciech Nitek'
'Tomasz Korzeniak'
'Olaf Stefanczyk'
'Micha\/l Rams'
'Barbara Sieklucka'
'Michel Verdaguer'

_publ_section_title
;
 W-Knotted Chain {[CuII(dien)]4[WV(CN)8]}5+\\infty: Synthesis, Crystal
 Structure, Magnetism, and Theory
;
_journal_name_full 'Inorganic Chemistry'
_journal_page_first 3213
_journal_page_last 3222
_journal_paper_doi 10.1021/ic101335a
_journal_volume 50
_journal_year 2011
_chemical_compound_source 'synthesis as described'
_chemical_formula_moiety 'C40 H70 Cu3 N34 W2'
_chemical_formula_sum 'C40 H32 Cu4 N36 O10.5 W3'
_chemical_formula_weight 1990.73
_chemical_name_common 'Compound X'
_chemical_name_systematic
;
 ?
;
_space_group_IT_number 85
_symmetry_cell_setting tetragonal
_symmetry_Int_Tables_number 85
_symmetry_space_group_name_Hall '-P 4a'
_symmetry_space_group_name_H-M 'P 4/n :2'
_atom_sites_solution_hydrogens geom
_atom_sites_solution_primary direct
_atom_sites_solution_secondary difmap
_audit_conform_dict_location ftp://ftp.iucr.org/pub/cif_core.dic
_audit_conform_dict_name cif_core.dic
_audit_conform_dict_version 2.3
_audit_creation_date 2011-01-24T13:37:46-00:00
_audit_creation_method 'WinGX routine CIF_UPDATE'
_cell_angle_alpha 90
_cell_angle_beta 90
_cell_angle_gamma 90
_cell_formula_units_Z 4
_cell_length_a 24.2059(3)
_cell_length_b 24.2059(3)
_cell_length_c 13.3200(2)
_cell_measurement_reflns_used 17891
_cell_measurement_temperature 293(2)
_cell_measurement_theta_max 26.733
_cell_measurement_theta_min 0.407
_cell_measurement_wavelength 0.71073
_cell_volume 7804.53(18)
_computing_cell_refinement 'HKL Scalepack (Otwinowski & Minor 1997)'
_computing_data_collection 'Collect (Bruker AXS BV, 1997-2004)'
_computing_data_reduction 'HKL Denzo and Scalepack (Otwinowski & Minor 1997)'
_computing_molecular_graphics 'Ortep (Johnson, 1976)'
_computing_publication_material 'WinGX publication routines (Farrugia, 1999)'
_computing_structure_refinement 'SHELXL-97 (Sheldrick, 1997)'
_computing_structure_solution 'SIR97 (Giacovazzo et al, 1997)'
_diffrn_ambient_temperature 293(2)
_diffrn_detector 'CCD plate'
_diffrn_detector_area_resol_mean 9
_diffrn_measured_fraction_theta_full 0.997
_diffrn_measured_fraction_theta_max 0.997
_diffrn_measurement_device '95mm CCD camera on \k-goniostat'
_diffrn_measurement_device_type KappaCCD
_diffrn_measurement_method 'CCD rotation images, thick slices'
_diffrn_orient_matrix_type 'by Bruker AXS Collect from scalepack cell'
_diffrn_orient_matrix_UB_11 0.393547E-1
_diffrn_orient_matrix_UB_12 -0.8513E-2
_diffrn_orient_matrix_UB_13 0.168585E-1
_diffrn_orient_matrix_UB_21 0.8471E-2
_diffrn_orient_matrix_UB_22 -0.46273E-2
_diffrn_orient_matrix_UB_23 -0.729976E-1
_diffrn_orient_matrix_UB_31 0.93204E-2
_diffrn_orient_matrix_UB_32 0.401511E-1
_diffrn_orient_matrix_UB_33 -0.48384E-2
_diffrn_radiation_monochromator graphite
_diffrn_radiation_probe x-ray
_diffrn_radiation_type MoK\a
_diffrn_radiation_wavelength 0.71073
_diffrn_reflns_av_R_equivalents 0.06
_diffrn_reflns_av_unetI/netI 0.0353
_diffrn_reflns_limit_h_max 30
_diffrn_reflns_limit_h_min -30
_diffrn_reflns_limit_k_max 30
_diffrn_reflns_limit_k_min -28
_diffrn_reflns_limit_l_max 9
_diffrn_reflns_limit_l_min -16
_diffrn_reflns_number 43461
_diffrn_reflns_theta_full 26.75
_diffrn_reflns_theta_max 26.75
_diffrn_reflns_theta_min 1.68
_diffrn_source 'Enraf Nonius FR590'
_exptl_absorpt_coefficient_mu 5.538
_exptl_absorpt_correction_T_max 0.6074
_exptl_absorpt_correction_T_min 0.2154
_exptl_absorpt_correction_type multi-scan
_exptl_absorpt_process_details '(DENZO-SMN; Otwinowski & Minor, 1997)'
_exptl_crystal_colour black
_exptl_crystal_density_diffrn 1.694
_exptl_crystal_description prism
_exptl_crystal_F_000 3784
_exptl_crystal_size_max 0.4
_exptl_crystal_size_mid 0.1
_exptl_crystal_size_min 0.1
_refine_diff_density_max 7.539
_refine_diff_density_min -3.548
_refine_diff_density_rms 0.234
_refine_ls_extinction_method none
_refine_ls_goodness_of_fit_gt 71.283
_refine_ls_goodness_of_fit_ref 1.015
_refine_ls_hydrogen_treatment constr
_refine_ls_matrix_type full
_refine_ls_number_parameters 393
_refine_ls_number_reflns 8294
_refine_ls_number_restraints 30
_refine_ls_restrained_S_all 1.014
_refine_ls_R_factor_all 0.0977
_refine_ls_R_factor_gt 0.0719
_refine_ls_shift/su_max 0.001
_refine_ls_shift/su_mean 0
_refine_ls_structure_factor_coef Fsqd
_refine_ls_weighting_details 'calc w=1/[\s^2^(Fo^2^)+(0.1065P)^2^+128.0444P] where P=(Fo^2^+2Fc^2^)/3'
_refine_ls_weighting_scheme calc
_refine_ls_wR_factor_gt 0.1902
_refine_ls_wR_factor_ref 0.2152
_reflns_number_gt 6151
_reflns_number_total 8294
_reflns_threshold_expression >2sigma(I)
_cod_data_source_file ic101335a_si_002.cif
_cod_data_source_block os81
_cod_original_cell_volume 7804.50(18)
_cod_original_sg_symbol_Hall P4ab-1ab
_cod_original_sg_symbol_H-M 'P 4/n'
_cod_original_formula_sum 'C40 H32 Cu4 N36 O10.50 W3'
_cod_database_code 4324826

loop_
_symmetry_equiv_pos_as_xyz
'x, y, z'
'-y+1/2, x, z'
'-x+1/2, -y+1/2, z'
'y, -x+1/2, z'
'-x, -y, -z'
'y-1/2, -x, -z'
'x-1/2, y-1/2, -z'
'-y, x-1/2, -z'

loop_
_atom_site_label
_atom_site_type_symbol
_atom_site_fract_x
_atom_site_fract_y
_atom_site_fract_z
_atom_site_U_iso_or_equiv
_atom_site_adp_type
_atom_site_occupancy
_atom_site_symmetry_multiplicity
_atom_site_calc_flag
_atom_site_refinement_flags
W1 W 0.25 0.25 0.23997(4) 0.02121(18) Uani 1 4 d S
W2 W 0.25 0.25 0.73997(5) 0.02226(18) Uani 1 4 d S
W3 W -0.09597(3) 0.40765(3) 0.74515(6) 0.0793(3) Uani 1 1 d D
Cu4 Cu 0.08824(5) 0.20185(5) 0.48082(9) 0.0356(3) Uani 1 1 d .
Cu5 Cu 0.32473(5) 0.39971(5) -0.01933(8) 0.0336(3) Uani 1 1 d .
C11 C 0.1768(4) 0.2362(4) 0.3282(7) 0.0312(19) Uani 1 1 d .
N11 N 0.1397(4) 0.2256(4) 0.3757(6) 0.044(2) Uani 1 1 d .
C12 C 0.2977(4) 0.3080(4) 0.1530(6) 0.0294(18) Uani 1 1 d .
N12 N 0.3243(4) 0.3382(3) 0.1055(6) 0.0401(19) Uani 1 1 d .
C21 C 0.1752(4) 0.2470(4) 0.6507(7) 0.0315(19) Uani 1 1 d .
N21 N 0.1359(4) 0.2481(4) 0.6033(7) 0.042(2) Uani 1 1 d .
C22 C 0.2961(4) 0.3092(4) 0.8277(7) 0.0306(19) Uani 1 1 d .
N22 N 0.3160(3) 0.3428(3) -0.1237(6) 0.0370(18) Uani 1 1 d .
C31 C -0.0233(5) 0.4539(6) 0.7771(13) 0.070(4) Uani 1 1 d D
N31 N 0.0153(6) 0.4791(7) 0.7949(12) 0.095(4) Uani 1 1 d D
C32 C -0.0275(7) 0.3521(7) 0.7704(15) 0.091(5) Uani 1 1 d D
N32 N 0.0088(7) 0.3235(7) 0.7890(19) 0.130(7) Uani 1 1 d D
C33 C -0.0563(8) 0.4168(9) 0.6034(12) 0.111(7) Uani 1 1 d D
N33 N -0.0358(11) 0.4222(12) 0.5265(12) 0.178(12) Uani 1 1 d D
C34 C -0.1837(6) 0.4170(8) 0.7293(14) 0.087(5) Uiso 1 1 d D
N34 N -0.2306(6) 0.4234(7) 0.7212(13) 0.104(5) Uiso 1 1 d D
C35 C -0.1096(8) 0.4420(8) 0.8926(10) 0.093(6) Uani 1 1 d D
N35 N -0.1174(8) 0.4594(10) 0.9707(12) 0.141(8) Uani 1 1 d D
C36 C -0.1155(8) 0.4915(5) 0.7061(14) 0.086(5) Uani 1 1 d D
N36 N -0.1253(7) 0.5354(6) 0.6834(14) 0.106(5) Uani 1 1 d D
C37A C -0.1236(15) 0.3452(12) 0.848(3) 0.115(13) Uiso 0.68(5) 1 d PD
N37A N -0.1378(18) 0.3165(16) 0.913(3) 0.19(2) Uiso 0.68(5) 1 d PD
C37B C -0.140(4) 0.332(3) 0.771(7) 0.16(4) Uiso 0.32(5) 1 d PD
N37B N -0.165(6) 0.300(4) 0.818(11) 0.29(8) Uiso 0.32(5) 1 d PD
C38A C -0.1206(15) 0.3328(11) 0.673(3) 0.075(12) Uiso 0.45(4) 1 d PD
N38A N -0.1302(19) 0.2887(12) 0.648(4) 0.132(19) Uiso 0.45(4) 1 d PD
C38B C -0.123(3) 0.363(3) 0.616(4) 0.19(3) Uiso 0.55(4) 1 d PD
N38B N -0.140(3) 0.329(2) 0.562(4) 0.23(3) Uiso 0.55(4) 1 d PD
N41 N 0.1290(5) 0.1307(4) 0.5125(9) 0.058(3) Uani 1 1 d .
C42 C 0.1046(8) 0.1053(8) 0.6007(15) 0.099(6) Uani 1 1 d .
H42A H 0.1187 0.1225 0.6612 0.119 Uiso 1 1 calc R
H42B H 0.1136 0.0662 0.6027 0.119 Uiso 1 1 calc R
C43 C 0.0430(8) 0.1130(7) 0.5938(15) 0.101(6) Uani 1 1 d .
H43A H 0.025 0.0994 0.654 0.121 Uiso 1 1 calc R
H43B H 0.0282 0.0935 0.5362 0.121 Uiso 1 1 calc R
N44 N 0.0344(4) 0.1758(5) 0.5825(8) 0.063(3) Uani 1 1 d .
C45 C -0.0219(5) 0.1949(8) 0.5532(12) 0.081(5) Uani 1 1 d .
H45A H -0.037 0.1712 0.5013 0.097 Uiso 1 1 calc R
H45B H -0.0465 0.194 0.6107 0.097 Uiso 1 1 calc R
C46 C -0.0161(6) 0.2515(8) 0.5160(13) 0.080(5) Uani 1 1 d .
H46A H -0.0511 0.2644 0.4895 0.096 Uiso 1 1 calc R
H46B H -0.0051 0.2758 0.5703 0.096 Uiso 1 1 calc R
N47 N 0.0258(4) 0.2521(5) 0.4369(9) 0.060(3) Uani 1 1 d .
N51 N 0.2423(4) 0.4108(4) -0.0091(7) 0.048(2) Uani 1 1 d .
C52 C 0.2313(7) 0.4514(7) 0.0746(13) 0.083(5) Uani 1 1 d .
H52A H 0.1955 0.4687 0.065 0.099 Uiso 1 1 calc R
H52B H 0.231 0.4323 0.1386 0.099 Uiso 1 1 calc R
C53 C 0.2748(8) 0.4937(6) 0.0745(13) 0.084(5) Uani 1 1 d .
H53A H 0.2714 0.5173 0.1331 0.101 Uiso 1 1 calc R
H53B H 0.2719 0.5166 0.0148 0.101 Uiso 1 1 calc R
N54 N 0.3297(5) 0.4637(4) 0.0759(7) 0.057(3) Uani 1 1 d .
C55 C 0.3783(8) 0.4973(6) 0.0507(13) 0.083(5) Uani 1 1 d .
H55A H 0.3874 0.5222 0.1053 0.099 Uiso 1 1 calc R
H55B H 0.3716 0.5189 -0.0094 0.099 Uiso 1 1 calc R
C56 C 0.4236(7) 0.4571(8) 0.0338(12) 0.094(7) Uani 1 1 d .
H56A H 0.4322 0.4382 0.0961 0.113 Uiso 1 1 calc R
H56B H 0.4566 0.4764 0.0115 0.113 Uiso 1 1 calc R
N57 N 0.4059(4) 0.4156(5) -0.0449(8) 0.057(3) Uani 1 1 d .
O1 O 0.0313(7) 0.2061(5) 0.8030(10) 0.110(4) Uani 1 1 d .
O2 O -0.0664(5) 0.6449(5) 0.7042(10) 0.097(4) Uiso 1 1 d .
O3 O -0.25 0.25 0.862(2) 0.176(12) Uiso 1 2 d S
O4 O -0.1854(10) 0.1975(10) 0.6277(19) 0.092(7) Uiso 0.5 1 d P
O5 O -0.0299(9) 0.4179(9) 0.3201(18) 0.181(8) Uiso 1 1 d .
O6 O -0.0577(13) 0.1337(13) 0.831(3) 0.254(13) Uiso 1 1 d .
O7 O -0.25 0.25 0.684(7) 0.17(3) Uiso 0.4 2 d SP

loop_
_atom_site_aniso_label
_atom_site_aniso_U_11
_atom_site_aniso_U_22
_atom_site_aniso_U_33
_atom_site_aniso_U_23
_atom_site_aniso_U_13
_atom_site_aniso_U_12
W1 0.0251(2) 0.0251(2) 0.0135(3) 0 0 0
W2 0.0264(2) 0.0264(2) 0.0140(3) 0 0 0
W3 0.0673(4) 0.0682(4) 0.1025(6) -0.0020(3) -0.0039(3) 0.0205(3)
Cu4 0.0322(6) 0.0433(7) 0.0312(6) 0.0030(5) 0.0063(5) -0.0036(5)
Cu5 0.0410(7) 0.0328(6) 0.0271(6) -0.0020(5) -0.0038(5) -0.0075(5)
C11 0.034(5) 0.037(5) 0.022(4) 0.002(4) 0.000(4) 0.001(4)
N11 0.036(5) 0.066(6) 0.032(4) 0.003(4) 0.014(4) -0.004(4)
C12 0.032(5) 0.033(5) 0.023(4) -0.003(4) 0.000(4) 0.000(4)
N12 0.044(5) 0.038(5) 0.038(5) 0.013(4) 0.009(4) -0.001(4)
C21 0.031(5) 0.036(5) 0.027(4) -0.003(4) -0.002(4) -0.002(4)
N21 0.040(5) 0.047(5) 0.040(5) -0.006(4) -0.012(4) 0.002(4)
C22 0.032(5) 0.033(5) 0.026(4) 0.001(4) -0.001(4) 0.000(4)
N22 0.041(4) 0.037(4) 0.033(4) -0.005(4) -0.003(4) -0.005(4)
C31 0.049(8) 0.075(10) 0.086(10) 0.007(8) 0.002(7) 0.010(7)
N31 0.074(9) 0.115(12) 0.095(11) 0.008(10) 0.004(8) 0.021(9)
C32 0.079(11) 0.080(12) 0.113(15) 0.003(10) -0.005(10) 0.025(9)
N32 0.110(14) 0.095(12) 0.18(2) 0.014(13) -0.022(13) 0.035(11)
C33 0.123(17) 0.120(16) 0.090(14) -0.013(12) -0.031(13) 0.059(13)
N33 0.24(3) 0.23(3) 0.062(11) -0.004(14) 0.006(15) 0.10(2)
C35 0.087(12) 0.133(16) 0.060(10) 0.015(10) 0.009(9) 0.033(11)
N35 0.103(13) 0.23(2) 0.088(13) 0.028(14) 0.024(11) 0.049(15)
C36 0.101(13) 0.075(11) 0.080(11) 0.002(9) -0.020(10) 0.036(9)
N36 0.108(12) 0.098(12) 0.113(13) 0.013(10) -0.026(10) 0.032(10)
N41 0.062(6) 0.039(5) 0.071(7) -0.003(5) -0.018(5) 0.004(5)
C42 0.106(14) 0.081(11) 0.110(14) 0.048(11) -0.029(11) -0.027(10)
C43 0.105(14) 0.098(13) 0.100(13) 0.047(11) -0.001(11) -0.054(11)
N44 0.050(6) 0.085(8) 0.055(6) 0.011(6) 0.013(5) -0.024(6)
C45 0.041(7) 0.139(16) 0.062(9) -0.008(10) 0.016(6) -0.015(8)
C46 0.048(8) 0.104(13) 0.087(11) -0.018(10) 0.012(7) 0.022(8)
N47 0.045(6) 0.061(6) 0.073(7) 0.007(6) -0.002(5) 0.007(5)
N51 0.046(5) 0.050(5) 0.049(5) -0.001(4) 0.003(4) 0.009(4)
C52 0.078(10) 0.089(11) 0.081(11) -0.018(9) 0.022(9) 0.016(9)
C53 0.126(15) 0.047(8) 0.079(11) -0.024(7) 0.006(10) 0.008(9)
N54 0.086(8) 0.048(6) 0.037(5) -0.012(4) 0.003(5) -0.020(5)
C55 0.115(14) 0.060(9) 0.073(10) -0.019(8) 0.012(10) -0.046(9)
C56 0.088(12) 0.126(15) 0.068(10) 0.019(10) -0.016(9) -0.080(12)
N57 0.044(5) 0.072(7) 0.055(6) 0.001(5) 0.000(5) -0.031(5)
O1 0.150(12) 0.093(9) 0.086(9) -0.027(7) -0.029(8) 0.015(8)

loop_
_atom_type_symbol
_atom_type_description
_atom_type_scat_dispersion_real
_atom_type_scat_dispersion_imag
_atom_type_scat_source
C C 0.0033 0.0016 'International Tables Vol C Tables 4.2.6.8 and 6.1.1.4'
H H 0 0 'International Tables Vol C Tables 4.2.6.8 and 6.1.1.4'
Cu Cu 0.3201 1.2651 'International Tables Vol C Tables 4.2.6.8 and 6.1.1.4'
N N 0.0061 0.0033 'International Tables Vol C Tables 4.2.6.8 and 6.1.1.4'
W W -0.849 6.8722 'International Tables Vol C Tables 4.2.6.8 and 6.1.1.4'
O O 0.0106 0.006 'International Tables Vol C Tables 4.2.6.8 and 6.1.1.4'

loop_
_geom_angle_atom_site_label_1
_geom_angle_atom_site_label_2
_geom_angle_atom_site_label_3
_geom_angle
_geom_angle_site_symmetry_1
_geom_angle_site_symmetry_3
C11 W1 C11 113.8(5) 3 .
C11 W1 C11 72.7(2) 3 2
C11 W1 C11 72.7(2) . 2
C11 W1 C11 72.7(2) 3 4
C11 W1 C11 72.7(2) . 4
C11 W1 C11 113.9(5) 2 4
C11 W1 C12 80.8(3) 3 4
C11 W1 C12 138.3(4) . 4
C11 W1 C12 75.6(3) 2 4
C11 W1 C12 146.7(3) 4 4
C11 W1 C12 138.3(3) 3 2
C11 W1 C12 80.8(3) . 2
C11 W1 C12 146.7(3) 2 2
C11 W1 C12 75.6(3) 4 2
C12 W1 C12 115.0(5) 4 2
C11 W1 C12 146.7(3) 3 3
C11 W1 C12 75.6(3) . 3
C11 W1 C12 80.8(3) 2 3
C11 W1 C12 138.3(4) 4 3
C12 W1 C12 73.2(2) 4 3
C12 W1 C12 73.2(2) 2 3
C11 W1 C12 75.6(3) 3 .
C11 W1 C12 146.7(3) . .
C11 W1 C12 138.3(4) 2 .
C11 W1 C12 80.8(3) 4 .
C12 W1 C12 73.2(2) 4 .
C12 W1 C12 73.2(2) 2 .
C12 W1 C12 115.0(5) 3 .
C22 W2 C22 114.5(5) 4 2
C22 W2 C22 73.0(2) 4 .
C22 W2 C22 73.0(2) 2 .
C22 W2 C22 73.0(2) 4 3
C22 W2 C22 73.0(2) 2 3
C22 W2 C22 114.5(5) . 3
C22 W2 C21 146.5(4) 4 .
C22 W2 C21 76.1(3) 2 .
C22 W2 C21 138.6(3) . .
C22 W2 C21 81.0(4) 3 .
C22 W2 C21 76.1(3) 4 3
C22 W2 C21 146.5(4) 2 3
C22 W2 C21 81.0(4) . 3
C22 W2 C21 138.6(3) 3 3
C21 W2 C21 113.4(5) . 3
C22 W2 C21 81.0(3) 4 2
C22 W2 C21 138.6(3) 2 2
C22 W2 C21 146.5(4) . 2
C22 W2 C21 76.1(3) 3 2
C21 W2 C21 72.5(2) . 2
C21 W2 C21 72.5(2) 3 2
C22 W2 C21 138.6(3) 4 4
C22 W2 C21 81.0(3) 2 4
C22 W2 C21 76.1(3) . 4
C22 W2 C21 146.5(4) 3 4
C21 W2 C21 72.5(2) . 4
C21 W2 C21 72.5(2) 3 4
C21 W2 C21 113.5(5) 2 4
C31 W3 C33 75.5(8) . .
C31 W3 C38A 140.0(11) . .
C33 W3 C38A 79.4(13) . .
C31 W3 C38B 133(2) . .
C33 W3 C38B 58(2) . .
C38A W3 C38B 28.5(19) . .
C31 W3 C34 141.4(7) . .
C33 W3 C34 110.4(7) . .
C38A W3 C34 76.7(11) . .
C38B W3 C34 71(2) . .
C31 W3 C37B 146(3) . .
C33 W3 C37B 117(3) . .
C38A W3 C37B 38(3) . .
C38B W3 C37B 63(3) . .
C34 W3 C37B 67(3) . .
C31 W3 C36 74.5(6) . .
C33 W3 C36 77.7(7) . .
C38A W3 C36 129.2(12) . .
C38B W3 C36 103(2) . .
C34 W3 C36 70.0(7) . .
C37B W3 C36 137(3) . .
C31 W3 C37A 119.9(12) . .
C33 W3 C37A 141.3(12) . .
C38A W3 C37A 66.7(16) . .
C38B W3 C37A 94(2) . .
C34 W3 C37A 80.2(11) . .
C37B W3 C37A 31(3) . .
C36 W3 C37A 138.7(11) . .
C31 W3 C35 75.0(7) . .
C33 W3 C35 146.6(8) . .
C38A W3 C35 134.0(12) . .
C38B W3 C35 152(2) . .
C34 W3 C35 84.1(7) . .
C37B W3 C35 96(3) . .
C36 W3 C35 79.8(7) . .
C37A W3 C35 69.0(12) . .
C31 W3 C32 70.3(7) . .
C33 W3 C32 81.7(7) . .
C38A W3 C32 75.8(12) . .
C38B W3 C32 92(2) . .
C34 W3 C32 147.2(8) . .
C37B W3 C32 80(3) . .
C36 W3 C32 142.6(8) . .
C37A W3 C32 72.6(11) . .
C35 W3 C32 102.5(7) . .
N11 Cu4 N44 177.4(4) . .
N11 Cu4 N47 95.2(4) . .
N44 Cu4 N47 84.2(5) . .
N11 Cu4 N41 95.1(4) . .
N44 Cu4 N41 84.7(5) . .
N47 Cu4 N41 158.8(4) . .
N11 Cu4 N21 92.6(4) . .
N44 Cu4 N21 90.0(4) . .
N47 Cu4 N21 106.7(4) . .
N41 Cu4 N21 91.2(4) . .
N22 Cu5 N54 173.5(4) . .
N22 Cu5 N51 92.0(4) . .
N54 Cu5 N51 85.0(4) . .
N22 Cu5 N57 96.8(4) . .
N54 Cu5 N57 84.3(5) . .
N51 Cu5 N57 160.4(4) . .
N22 Cu5 N12 93.3(3) . .
N54 Cu5 N12 92.6(4) . .
N51 Cu5 N12 91.9(4) . .
N57 Cu5 N12 104.9(4) . .
N11 C11 W1 175.5(9) . .
C11 N11 Cu4 166.8(9) . .
N12 C12 W1 178.3(8) . .
C12 N12 Cu5 145.9(8) . .
N21 C21 W2 176.8(9) . .
C21 N21 Cu4 143.3(8) . .
N22 C22 W2 173.7(8) 1_556 .
C22 N22 Cu5 160.3(8) 1_554 .
N31 C31 W3 179.1(16) . .
N32 C32 W3 176(2) . .
N33 C33 W3 179(2) . .
N34 C34 W3 178.4(18) . .
N35 C35 W3 179(2) . .
N36 C36 W3 178.4(19) . .
C37B C37A N37A 113(4) . .
C37B C37A N37B 49(4) . .
N37A C37A N37B 65(5) . .
C37B C37A W3 74.3(17) . .
N37A C37A W3 172(4) . .
N37B C37A W3 122(5) . .
C37A N37A N37B 70(3) . .
C37A N37A C37B 33(2) . .
N37B N37A C37B 37(2) . .
C37A C37B N37B 83(8) . .
C37A C37B C38A 136(6) . .
N37B C37B C38A 134(7) . .
C37A C37B N37A 33(3) . .
N37B C37B N37A 50(7) . .
C38A C37B N37A 156(8) . .
C37A C37B N38A 149(9) . .
N37B C37B N38A 99(7) . .
C38A C37B N38A 35(3) . .
N37A C37B N38A 135(5) . .
C37A C37B W3 74.6(19) . .
N37B C37B W3 156(8) . .
C38A C37B W3 70.6(16) . .
N37A C37B W3 108(4) . .
N38A C37B W3 105(3) . .
C37B N37B N37A 93(8) . .
C37B N37B C37A 48(5) . .
N37A N37B C37A 45(4) . .
C38B C38A N38A 115(4) . .
C38B C38A C37B 132(6) . .
N38A C38A C37B 101(4) . .
C38B C38A N38B 48(3) . .
N38A C38A N38B 67(3) . .
C37B C38A N38B 143(6) . .
C38B C38A W3 75.9(15) . .
N38A C38A W3 169(4) . .
C37B C38A W3 71.6(18) . .
N38B C38A W3 124(3) . .
C38A N38A N38B 69(3) . .
C38A N38A C38B 31(2) . .
N38B N38A C38B 38.5(16) . .
C38A N38A C37B 44(3) . .
N38B N38A C37B 105(3) . .
C38B N38A C37B 72(2) . .
C38A C38B N38B 90(6) . .
C38A C38B N38A 34(3) . .
N38B C38B N38A 56(5) . .
C38A C38B W3 75.6(18) . .
N38B C38B W3 165(7) . .
N38A C38B W3 109(3) . .
C38B N38B N38A 86(5) . .
C38B N38B C38A 42(4) . .
N38A N38B C38A 43.3(18) . .
C42 N41 Cu4 109.3(10) . .
N41 C42 C43 107.5(13) . .
N41 C42 H42A 110.2 . .
C43 C42 H42A 110.2 . .
N41 C42 H42B 110.2 . .
C43 C42 H42B 110.2 . .
H42A C42 H42B 108.5 . .
C42 C43 N44 105.3(12) . .
C42 C43 H43A 110.7 . .
N44 C43 H43A 110.7 . .
C42 C43 H43B 110.7 . .
N44 C43 H43B 110.7 . .
H43A C43 H43B 108.8 . .
C45 N44 C43 117.2(12) . .
C45 N44 Cu4 108.8(9) . .
C43 N44 Cu4 106.9(9) . .
C46 C45 N44 107.0(12) . .
C46 C45 H45A 110.3 . .
N44 C45 H45A 110.3 . .
C46 C45 H45B 110.3 . .
N44 C45 H45B 110.3 . .
H45A C45 H45B 108.6 . .
N47 C46 C45 108.7(12) . .
N47 C46 H46A 110 . .
C45 C46 H46A 110 . .
N47 C46 H46B 110 . .
C45 C46 H46B 110 . .
H46A C46 H46B 108.3 . .
C46 N47 Cu4 107.7(9) . .
C52 N51 Cu5 108.1(9) . .
C53 C52 N51 109.1(12) . .
C53 C52 H52A 109.9 . .
N51 C52 H52A 109.9 . .
C53 C52 H52B 109.9 . .
N51 C52 H52B 109.9 . .
H52A C52 H52B 108.3 . .
C52 C53 N54 107.1(11) . .
C52 C53 H53A 110.3 . .
N54 C53 H53A 110.3 . .
C52 C53 H53B 110.3 . .
N54 C53 H53B 110.3 . .
H53A C53 H53B 108.6 . .
C55 N54 C53 115.8(12) . .
C55 N54 Cu5 109.3(8) . .
C53 N54 Cu5 108.1(8) . .
N54 C55 C56 105.3(12) . .
N54 C55 H55A 110.7 . .
C56 C55 H55A 110.7 . .
N54 C55 H55B 110.7 . .
C56 C55 H55B 110.7 . .
H55A C55 H55B 108.8 . .
C55 C56 N57 109.2(12) . .
C55 C56 H56A 109.8 . .
N57 C56 H56A 109.8 . .
C55 C56 H56B 109.8 . .
N57 C56 H56B 109.8 . .
H56A C56 H56B 108.3 . .
C56 N57 Cu5 106.5(9) . .

loop_
_geom_bond_atom_site_label_1
_geom_bond_atom_site_label_2
_geom_bond_distance
_geom_bond_site_symmetry_2
W1 C11 2.153(9) 3
W1 C11 2.153(9) .
W1 C11 2.154(9) 2
W1 C11 2.154(9) 4
W1 C12 2.155(9) 4
W1 C12 2.155(9) 2
W1 C12 2.155(9) 3
W1 C12 2.155(9) .
W2 C22 2.159(9) 4
W2 C22 2.159(9) 2
W2 C22 2.160(9) .
W2 C22 2.160(9) 3
W2 C21 2.167(9) .
W2 C21 2.167(9) 3
W2 C21 2.168(9) 2
W2 C21 2.168(9) 4
W3 C31 2.127(12) .
W3 C33 2.130(15) .
W3 C38A 2.135(17) .
W3 C38B 2.138(19) .
W3 C34 2.147(13) .
W3 C37B 2.15(2) .
W3 C36 2.148(12) .
W3 C37A 2.150(17) .
W3 C35 2.158(13) .
W3 C32 2.160(12) .
Cu4 N11 1.960(8) .
Cu4 N44 1.983(10) .
Cu4 N47 2.026(10) .
Cu4 N41 2.029(10) .
Cu4 N21 2.290(8) .
Cu5 N22 1.969(8) .
Cu5 N54 2.006(9) .
Cu5 N51 2.017(10) .
Cu5 N57 2.030(9) .
Cu5 N12 2.233(8) .
C11 N11 1.127(12) .
C12 N12 1.160(12) .
C21 N21 1.142(12) .
C22 N22 1.146(12) 1_556
N22 C22 1.146(12) 1_554
C31 N31 1.141(14) .
C32 N32 1.147(14) .
C33 N33 1.145(15) .
C34 N34 1.149(14) .
C35 N35 1.138(15) .
C36 N36 1.130(14) .
C37A C37B 1.15(9) .
C37A N37A 1.156(18) .
C37A N37B 1.53(10) .
N37A N37B 1.48(15) .
N37A C37B 1.93(10) .
C37B N37B 1.16(2) .
C37B C38A 1.39(9) .
C37B N38A 1.95(10) .
C38A C38B 1.05(7) .
C38A N38A 1.141(18) .
C38A N38B 1.56(6) .
N38A N38B 1.54(7) .
N38A C38B 1.85(7) .
C38B N38B 1.155(19) .
N41 C42 1.45(2) .
C42 C43 1.50(2) .
C42 H42A 0.97 .
C42 H42B 0.97 .
C43 N44 1.54(2) .
C43 H43A 0.97 .
C43 H43B 0.97 .
N44 C45 1.490(19) .
C45 C46 1.46(2) .
C45 H45A 0.97 .
C45 H45B 0.97 .
C46 N47 1.462(18) .
C46 H46A 0.97 .
C46 H46B 0.97 .
N51 C52 1.510(17) .
C52 C53 1.47(2) .
C52 H52A 0.97 .
C52 H52B 0.97 .
C53 N54 1.51(2) .
C53 H53A 0.97 .
C53 H53B 0.97 .
N54 C55 1.469(18) .
C55 C56 1.48(3) .
C55 H55A 0.97 .
C55 H55B 0.97 .
C56 N57 1.515(19) .
C56 H56A 0.97 .
C56 H56B 0.97 .

loop_
_geom_torsion_atom_site_label_1
_geom_torsion_atom_site_label_2
_geom_torsion_atom_site_label_3
_geom_torsion_atom_site_label_4
_geom_torsion
C37B C37A N37A N37B -5(10)
N37B C37A N37A C37B 5(10)
N37A C37A C37B N37B 6(13)
N37A C37A C37B C38A -145(9)
N37B C37A C37B C38A -151(19)
N37B C37A C37B N37A -6(13)
N37A C37A C37B N38A -89(7)
N37B C37A C37B N38A -96(11)
N37A C37A C37B W3 176(5)
N37B C37A C37B W3 170(11)
N37B N37A C37B C37A 172(16)
C37A N37A C37B N37B -172(16)
C37A N37A C37B C38A 79(10)
N37B N37A C37B C38A -109(14)
C37A N37A C37B N38A 132(13)
N37B N37A C37B N38A -56(10)
C37A N37A C37B W3 -4(5)
N37B N37A C37B W3 168(14)
C37A C37B N37B N37A -4(9)
C38A C37B N37B N37A 148(13)
N38A C37B N37B N37A 144(6)
C38A C37B N37B C37A 15E1(2)
N37A C37B N37B C37A 4(9)
N38A C37B N37B C37A 148(10)
C37A N37A N37B C37B 5(9)
C37B N37A N37B C37A -5(9)
N37A C37A N37B C37B -174(13)
C37B C37A N37B N37A 174(13)
C37A C37B C38A C38B -89(15)
N37B C37B C38A C38B 132(17)
N37A C37B C38A C38B -140(8)
N38A C37B C38A C38B 139(9)
C37A C37B C38A N38A 132(11)
N37B C37B C38A N38A -1E1(2)
N37A C37B C38A N38A 81(8)
C37A C37B C38A N38B -161(9)
N37B C37B C38A N38B 6E1(2)
N37A C37B C38A N38B 147(8)
N38A C37B C38A N38B 67(5)
C37A C37B C38A W3 -40(10)
N37B C37B C38A W3 -18E1(2)
N37A C37B C38A W3 -91(8)
N38A C37B C38A W3 -171(4)
C38B C38A N38A N38B -5(7)
C37B C38A N38A N38B 143(6)
C37B C38A N38A C38B 148(9)
N38B C38A N38A C38B 5(7)
N38B C38A N38A C37B -143(6)
C37A C37B N38A C38A -94(7)
N37B C37B N38A C38A 175(15)
N37A C37B N38A C38A -145(11)
C37A C37B N38A N38B -130(6)
N37B C37B N38A N38B 139(12)
C38A C37B N38A N38B -36(6)
N37A C37B N38A N38B 179(7)
C37A C37B N38A C38B -111(6)
N37B C37B N38A C38B 158(13)
C38A C37B N38A C38B -17(5)
N37A C37B N38A C38B -162(8)
N38A C38A C38B N38B 6(9)
C37B C38A C38B N38B -129(7)
C37B C38A C38B N38A -135(10)
N38B C38A C38B N38A -6(9)
N38A C38A C38B W3 -177(5)
C37B C38A C38B W3 48(7)
N38B C38A C38B W3 177(6)
N38B N38A C38B C38A 173(11)
C37B N38A C38B C38A 23(6)
C38A N38A C38B N38B -173(11)
C37B N38A C38B N38B -150(7)
C38A N38A C38B W3 3(5)
N38B N38A C38B W3 176(8)
C37B N38A C38B W3 26(4)
C38A C38B N38B N38A -4(6)
N38A C38B N38B C38A 4(6)
C38A N38A N38B C38B 4(6)
C37B N38A N38B C38B 30(7)
C38B N38A N38B C38A -4(6)
C37B N38A N38B C38A 26(4)
N38A C38A N38B C38B -174(9)
C37B C38A N38B C38B 108(9)
C38B C38A N38B N38A 174(9)
C37B C38A N38B N38A -78(7)
N41 C42 C43 N44 -55.4(19)
C42 C43 N44 C45 167.9(14)
C42 C43 N44 Cu4 45.5(16)
C43 N44 C45 C46 -162.0(13)
N44 C45 C46 N47 53.7(17)
C45 C46 N47 Cu4 -40.6(15)
N51 C52 C53 N54 -52.2(17)
C52 C53 N54 C55 165.2(13)
C52 C53 N54 Cu5 42.3(14)
C53 N54 C55 C56 -167.1(13)
N54 C55 C56 N57 54.9(16)
C55 C56 N57 Cu5 -38.3(13)
